data_2010679
loop_
_publ_author_name
'Hensen, Karl'
'Spangenberg, Bj\"orn'
'Bolte, Michael'

_publ_section_title
;
 Two phenanthroline hydrochlorides
;
_journal_issue 2
_journal_name_full 'Acta Crystallographica Section C'
_journal_page_first 208
_journal_page_last 210
_journal_paper_doi 10.1107/S0108270199013815
_journal_volume 56
_journal_year 2000
_chemical_formula_moiety 'C12 H9  N2+ , Cl- '
_chemical_formula_sum 'C12 H9 Cl N2'
_chemical_formula_weight 216.66
_chemical_name_systematic
;
 ?
;
_space_group_IT_number 14
_symmetry_cell_setting monoclinic
_symmetry_space_group_name_Hall '-P 2ybc'
_symmetry_space_group_name_H-M 'P 1 21/c 1'
_audit_creation_method SHELXL-97
_cell_angle_alpha 90
_cell_angle_beta 96.91(2)
_cell_angle_gamma 90
_cell_formula_units_Z 4
_cell_length_a 6.8770(10)
_cell_length_b 9.7870(10)
_cell_length_c 15.547(2)
_cell_measurement_reflns_used 1982
_cell_measurement_temperature 173
_cell_measurement_theta_max 25.00
_cell_measurement_theta_min 1.00
_cell_volume 1038.8(2)
_computing_cell_refinement SMART
_computing_data_collection 'SMART (Siemens, 1995)'
_computing_data_reduction 'SAINT  (Siemens, 1995)'
_computing_molecular_graphics 'XP (Siemens, 1994)'
_computing_structure_refinement 'SHELXL97 (Sheldrick, 1997)'
_computing_structure_solution 'SHELXS97 (Sheldrick, 1990)'
_diffrn_ambient_temperature 173
_diffrn_measured_fraction_theta_full .920
_diffrn_measured_fraction_theta_max .920
_diffrn_measurement_device 'Siemens CCD three circle diffractometer'
_diffrn_measurement_method \w
_diffrn_radiation_monochromator 'highly oriented graphite crystal'
_diffrn_radiation_source 'fine-focus sealed tube'
_diffrn_radiation_type MoK\a
_diffrn_radiation_wavelength .71073
_diffrn_reflns_av_R_equivalents .0834
_diffrn_reflns_av_sigmaI/netI .0851
_diffrn_reflns_limit_h_max 8
_diffrn_reflns_limit_h_min -8
_diffrn_reflns_limit_k_max 11
_diffrn_reflns_limit_k_min -10
_diffrn_reflns_limit_l_max 18
_diffrn_reflns_limit_l_min -18
_diffrn_reflns_number 7686
_diffrn_reflns_theta_full 26.03
_diffrn_reflns_theta_max 26.03
_diffrn_reflns_theta_min 2.46
_diffrn_standards_decay_% 0
_diffrn_standards_interval_time 720
_diffrn_standards_number 53
_exptl_absorpt_coefficient_mu .331
_exptl_absorpt_correction_T_max .9676
_exptl_absorpt_correction_T_min .9217
_exptl_absorpt_correction_type empirical
_exptl_absorpt_process_details 'SADABS (Sheldrick, 1996)'
_exptl_crystal_colour colourless
_exptl_crystal_density_diffrn 1.385
_exptl_crystal_density_meas ?
_exptl_crystal_density_method 'not measured'
_exptl_crystal_description plate
_exptl_crystal_F_000 448
_exptl_crystal_size_max .25
_exptl_crystal_size_mid .20
_exptl_crystal_size_min .10
_refine_diff_density_max .564
_refine_diff_density_min -.306
_refine_ls_extinction_method none
_refine_ls_goodness_of_fit_all 1.050
_refine_ls_goodness_of_fit_ref 1.050
_refine_ls_hydrogen_treatment mixed
_refine_ls_matrix_type full
_refine_ls_number_parameters 140
_refine_ls_number_reflns 1884
_refine_ls_number_restraints 0
_refine_ls_restrained_S_all 1.050
_refine_ls_R_factor_all .1377
_refine_ls_R_factor_gt .0679
_refine_ls_R_factor_obs .0679
_refine_ls_shift/su_max .000
_refine_ls_shift/su_mean .000
_refine_ls_structure_factor_coef Fsqd
_refine_ls_weighting_details 'calc w = 1/[\s^2^(Fo^2^)+(0.0535P)^2^+0.6383P] where P=(Fo^2^+2Fc^2^)/3'
_refine_ls_weighting_scheme calc
_refine_ls_wR_factor_all .1498
_refine_ls_wR_factor_obs .1247
_refine_ls_wR_factor_ref .1498
_reflns_number_gt 1093
_reflns_number_total 1884
_reflns_threshold_expression I>2\s(I)
_cod_data_source_file sk1328.cif
_cod_data_source_block I
_cod_depositor_comments
;
The following automatic conversions were performed:
'_symmetry_cell_setting' value 'Monoclinic' changed to 'monoclinic'
according to '/home/saulius/struct/CIF-dictionaries/cif_core.dic'
dictionary named 'cif_core.dic' version 2.4.1 from 2010-06-29.

Automatic conversion script
Id: cif_fix_enum 1527 2010-12-29 10:47:43Z saulius 

The following automatic conversions were performed:

'_symmetry_cell_setting' value 'Monoclinic' changed to 'monoclinic'
according to /home/saulius/struct/CIF-dictionaries/cif_core.dic
dictionary named 'cif_core.dic' version 2.4.1 from
2010-06-29.

'_exptl_absorpt_correction_type' value 'Empirical'
changed to 'empirical' according to
/home/saulius/struct/CIF-dictionaries/cif_core.dic dictionary named
'cif_core.dic' version 2.4.1 from 2010-06-29.

Automatic conversion script
Id: cif_fix_values 1715 2011-07-08 13:25:40Z adriana 

The following automatic conversions were performed:

'_exptl_crystal_density_meas' value 'N/A' was changed to '?' - the
value is perceived as not measured.

Automatic conversion script
Id: cif_fix_values 3008 2015-01-20 13:52:24Z robertas 
;
_cod_original_sg_symbol_H-M 'P 21/c'
_cod_database_code 2010679
_cod_database_fobs_code 2010679

loop_
_symmetry_equiv_pos_as_xyz
'x, y, z'
'-x, y+1/2, -z+1/2'
'-x, -y, -z'
'x, -y-1/2, z-1/2'

loop_
_atom_site_label
_atom_site_fract_x
_atom_site_fract_y
_atom_site_fract_z
_atom_site_U_iso_or_equiv
_atom_site_adp_type
_atom_site_calc_flag
_atom_site_refinement_flags
_atom_site_occupancy
_atom_site_disorder_assembly
_atom_site_disorder_group
_atom_site_type_symbol
Cl1 .31541(18) .05264(11) .37599(6) .0564(4) Uani d . 1 . . Cl
N1 .2924(4) .2822(3) .5009(2) .0342(8) Uani d . 1 . . N
H1 .275(6) .239(4) .446(3) .066(14) Uiso d . 1 . . H
C2 .3453(6) .2038(5) .5697(2) .0453(11) Uani d . 1 . . C
H2 .3623 .1082 .5630 .054 Uiso calc R 1 . . H
C3 .3757(6) .2635(5) .6517(3) .0505(13) Uani d . 1 . . C
H3 .4105 .2082 .7014 .061 Uiso calc R 1 . . H
C4 .3556(6) .4011(6) .6606(3) .0519(13) Uani d . 1 . . C
H4 .3772 .4416 .7164 .062 Uiso calc R 1 . . H
C5 .3034(5) .4829(5) .5880(3) .0418(11) Uani d . 1 . . C
C6 .2845(6) .6278(5) .5927(3) .0550(13) Uani d . 1 . . C
H6 .3078 .6723 .6473 .066 Uiso calc R 1 . . H
C7 .2336(6) .7028(5) .5202(3) .0538(13) Uani d . 1 . . C
H7 .2233 .7992 .5249 .065 Uiso calc R 1 . . H
C8 .1953(5) .6404(4) .4376(3) .0406(11) Uani d . 1 . . C
C9 .1382(6) .7142(4) .3612(3) .0499(12) Uani d . 1 . . C
H9 .1261 .8108 .3631 .060 Uiso calc R 1 . . H
C10 .1003(6) .6471(4) .2845(3) .0467(12) Uani d . 1 . . C
H10 .0577 .6955 .2328 .056 Uiso calc R 1 . . H
C11 .1253(5) .5058(4) .2833(3) .0407(11) Uani d . 1 . . C
H11 .1008 .4606 .2290 .049 Uiso calc R 1 . . H
N12 .1805(4) .4303(3) .35232(19) .0358(8) Uani d . 1 . . N
C13 .2125(5) .4983(4) .4292(2) .0320(9) Uani d . 1 . . C
C14 .2694(5) .4212(4) .5061(2) .0340(10) Uani d . 1 . . C

loop_
_atom_site_aniso_label
_atom_site_aniso_U_11
_atom_site_aniso_U_22
_atom_site_aniso_U_33
_atom_site_aniso_U_12
_atom_site_aniso_U_13
_atom_site_aniso_U_23
Cl1 .0929(10) .0341(6) .0378(6) .0029(6) -.0099(5) -.0012(6)
N1 .032(2) .039(2) .0319(19) -.0022(16) .0022(15) -.0001(17)
C2 .041(3) .056(3) .039(2) -.006(2) .0047(19) .010(2)
C3 .033(3) .084(4) .034(2) -.010(3) .0010(18) .010(3)
C4 .035(3) .084(4) .036(2) -.011(2) .0046(19) -.017(2)
C5 .024(2) .061(3) .040(3) -.010(2) .0049(18) -.018(2)
C6 .035(3) .067(4) .064(3) -.010(3) .011(2) -.035(3)
C7 .037(3) .040(3) .084(4) -.004(2) .010(3) -.031(3)
C8 .026(2) .033(3) .064(3) -.0056(19) .010(2) -.012(2)
C9 .031(3) .031(3) .088(4) -.004(2) .006(2) -.001(3)
C10 .035(3) .037(3) .067(3) -.001(2) .002(2) .020(2)
C11 .036(2) .036(3) .049(3) -.0033(19) .001(2) .001(2)
N12 .0335(19) .037(2) .0369(18) -.0010(16) .0038(15) .0051(17)
C13 .023(2) .033(2) .040(2) -.0038(17) .0029(17) -.0046(18)
C14 .019(2) .039(3) .045(2) -.0046(18) .0085(17) -.009(2)

loop_
_atom_type_symbol
_atom_type_description
_atom_type_scat_dispersion_real
_atom_type_scat_dispersion_imag
_atom_type_scat_source
C C .0033 .0016 'International Tables Vol C Tables 4.2.6.8 and 6.1.1.4'
H H .0000 .0000 'International Tables Vol C Tables 4.2.6.8 and 6.1.1.4'
N N .0061 .0033 'International Tables Vol C Tables 4.2.6.8 and 6.1.1.4'
Cl Cl .1484 .1585 'International Tables Vol C Tables 4.2.6.8 and 6.1.1.4'

loop_
_geom_angle_atom_site_label_1
_geom_angle_atom_site_label_2
_geom_angle_atom_site_label_3
_geom_angle
_geom_angle_publ_flag
C2 N1 C14 123.1(4) y
N1 C2 C3 119.3(4) ?
C4 C3 C2 120.0(4) ?
C3 C4 C5 120.3(4) ?
C4 C5 C14 119.0(4) ?
C4 C5 C6 123.1(4) ?
C14 C5 C6 117.9(4) ?
C7 C6 C5 120.8(4) ?
C6 C7 C8 121.4(4) ?
C13 C8 C9 116.6(4) ?
C13 C8 C7 120.2(4) ?
C9 C8 C7 123.2(4) ?
C10 C9 C8 119.9(4) ?
C9 C10 C11 118.8(4) ?
N12 C11 C10 124.6(4) ?
C11 N12 C13 116.1(3) y
N12 C13 C8 124.0(4) ?
N12 C13 C14 118.4(3) ?
C8 C13 C14 117.6(4) ?
N1 C14 C5 118.2(4) ?
N1 C14 C13 119.7(3) ?
C5 C14 C13 122.1(4) ?

loop_
_geom_bond_atom_site_label_1
_geom_bond_atom_site_label_2
_geom_bond_site_symmetry_2
_geom_bond_distance
_geom_bond_publ_flag
N1 C2 . 1.331(5) y
N1 C14 . 1.373(5) y
C2 C3 . 1.395(6) ?
C3 C4 . 1.363(6) ?
C4 C5 . 1.394(6) ?
C5 C14 . 1.404(5) ?
C5 C6 . 1.427(6) ?
C6 C7 . 1.355(6) ?
C7 C8 . 1.418(5) ?
C8 C13 . 1.404(5) ?
C8 C9 . 1.405(6) ?
C9 C10 . 1.358(6) ?
C10 C11 . 1.394(6) ?
C11 N12 . 1.321(5) y
N12 C13 . 1.362(5) y
C13 C14 . 1.428(5) ?

loop_
_geom_hbond_atom_site_label_D
_geom_hbond_atom_site_label_H
_geom_hbond_atom_site_label_A
_geom_hbond_site_symmetry_A
_geom_hbond_distance_DH
_geom_hbond_distance_HA
_geom_hbond_distance_DA
_geom_hbond_angle_DHA
N1 H1 Cl1 . .95(4) 2.16(4) 2.986(4) 145(4)
C2 H2 Cl1 3_656 .95 2.79 3.462(4) 128.4
C4 H4 Cl1 4_566 .95 2.57 3.424(4) 150.1
C9 H9 Cl1 1_565 .95 2.70 3.527(4) 146.4

loop_
_geom_torsion_atom_site_label_1
_geom_torsion_atom_site_label_2
_geom_torsion_atom_site_label_3
_geom_torsion_atom_site_label_4
_geom_torsion
C14 N1 C2 C3 1.3(6)
N1 C2 C3 C4 -1.5(6)
C2 C3 C4 C5 .4(6)
C3 C4 C5 C14 .9(6)
C3 C4 C5 C6 -178.5(4)
C4 C5 C6 C7 179.9(4)
C14 C5 C6 C7 .5(6)
C5 C6 C7 C8 .7(6)
C6 C7 C8 C13 -.9(6)
C6 C7 C8 C9 178.6(4)
C13 C8 C9 C10 .9(6)
C7 C8 C9 C10 -178.7(4)
C8 C9 C10 C11 -2.0(6)
C9 C10 C11 N12 1.3(6)
C10 C11 N12 C13 .6(5)
C11 N12 C13 C8 -1.8(5)
C11 N12 C13 C14 179.0(3)
C9 C8 C13 N12 1.1(6)
C7 C8 C13 N12 -179.3(3)
C9 C8 C13 C14 -179.7(3)
C7 C8 C13 C14 -.1(5)
C2 N1 C14 C5 .0(5)
C2 N1 C14 C13 179.9(3)
C4 C5 C14 N1 -1.1(5)
C6 C5 C14 N1 178.3(3)
C4 C5 C14 C13 179.0(4)
C6 C5 C14 C13 -1.6(5)
N12 C13 C14 N1 .7(5)
C8 C13 C14 N1 -178.6(3)
N12 C13 C14 C5 -179.4(3)
C8 C13 C14 C5 1.4(5)

loop_
_cod_related_entry_id
_cod_related_entry_database
_cod_related_entry_code
1 ChemSpider 66079
